data_7156735
loop_
_publ_author_name
'Johnson, Lewis E.'
'Kingsbury, Jason S.'
'Elder, Delwin L.'
'Cattolico, Rose Ann'
'Latimer, Luke N.'
'Hardin, William'
'De Meulenaere, Evelien'
'Deodato, Chloe'
'Depotter, Griet'
'Madabushi, Sowmya'
'Bigelow, Nicholas W.'
'Smolarski, Brittany A.'
'Hougen, Trevor K.'
'Kaminsky, Werner'
'Clays, Koen'
'Robinson, Bruce H.'

_publ_section_title
;
 DANPY (dimethylaminonaphthylpyridinium): an economical and biocompatible
 fluorophore.
;
_journal_issue 15
_journal_name_full 'Organic &amp; biomolecular chemistry'
_journal_page_first 3765
_journal_page_last 3780
_journal_paper_doi 10.1039/c8ob02536c
_journal_volume 17
_journal_year 2019
_chemical_compound_source 'synthesis as described'
_chemical_formula_moiety 'C18 H19 N2, I3'
_chemical_formula_sum 'C18 H19 I3 N2'
_chemical_formula_weight 644.05
_space_group_IT_number 14
_space_group_name_Hall '-P 2yn'
_space_group_name_H-M_alt 'P 1 21/n 1'
_symmetry_cell_setting monoclinic
_symmetry_Int_Tables_number 14
_symmetry_space_group_name_Hall '-P 2yn'
_symmetry_space_group_name_H-M 'P 1 21/n 1'
_atom_sites_solution_hydrogens geom
_atom_sites_solution_primary direct
_audit_conform_dict_location ftp://ftp.iucr.org/pub/cif_core.dic
_audit_conform_dict_name cif_core.dic
_audit_conform_dict_version 2.4.3
_audit_creation_date 2018-07-24T15:15:24-00:00
_audit_creation_method 'WinGX routine CIF_UPDATE'
_audit_update_record
;
2018-08-20 deposited with the CCDC.    2019-02-19 downloaded from the CCDC.
;
_cell_angle_alpha 90
_cell_angle_beta 94.807(5)
_cell_angle_gamma 90
_cell_formula_units_Z 16
_cell_length_a 28.113(3)
_cell_length_b 13.9070(15)
_cell_length_c 20.473(2)
_cell_measurement_reflns_used 9813
_cell_measurement_temperature 90(2)
_cell_measurement_theta_max 28.25
_cell_measurement_theta_min 2.57
_cell_measurement_wavelength 0.71073
_cell_volume 7976.1(14)
_computing_cell_refinement 'SAINT V8.34A integration software'
_computing_data_collection 'Bruker APEX2 software'
_computing_data_reduction 'SORTAV (Blessing, 1995)'
_computing_molecular_graphics 'ORTEP-3 for Windows (Farrugia, 2012)'
_computing_publication_material 'WinGX publication routines (Farrugia, 2012)'
_computing_structure_refinement 'SHELXL-2014/7 (Sheldrick, 2014)'
_computing_structure_solution 'SHELXS-2013 (Sheldrick, 2008)'
_diffrn_ambient_temperature 90(2)
_diffrn_detector 'APEX-II CCD'
_diffrn_measured_fraction_theta_full 1
_diffrn_measured_fraction_theta_max 0.457
_diffrn_measurement_device '\k-geometry diffractometer'
_diffrn_measurement_device_type 'Bruker APEX-II'
_diffrn_measurement_method '\f or \w oscillation scans'
_diffrn_orient_matrix_UB_11 0.048124
_diffrn_orient_matrix_UB_12 -0.007112
_diffrn_orient_matrix_UB_13 0.009091
_diffrn_orient_matrix_UB_21 -0.006941
_diffrn_orient_matrix_UB_22 0.019231
_diffrn_orient_matrix_UB_23 0.033507
_diffrn_orient_matrix_UB_31 -0.006904
_diffrn_orient_matrix_UB_32 -0.068914
_diffrn_orient_matrix_UB_33 0.008412
_diffrn_radiation_monochromator graphite
_diffrn_radiation_probe x-ray
_diffrn_radiation_type MoK\a
_diffrn_radiation_wavelength 0.71073
_diffrn_reflns_av_R_equivalents 0.0384
_diffrn_reflns_av_unetI/netI 0.0592
_diffrn_reflns_Laue_measured_fraction_full 1
_diffrn_reflns_Laue_measured_fraction_max 0.457
_diffrn_reflns_limit_h_max 37
_diffrn_reflns_limit_h_min 0
_diffrn_reflns_limit_k_max 18
_diffrn_reflns_limit_k_min -18
_diffrn_reflns_limit_l_max 27
_diffrn_reflns_limit_l_min -27
_diffrn_reflns_number 39746
_diffrn_reflns_point_group_measured_fraction_full 1
_diffrn_reflns_point_group_measured_fraction_max 0.457
_diffrn_reflns_theta_full 25
_diffrn_reflns_theta_max 28.466
_diffrn_reflns_theta_min 1.454
_diffrn_source 'sealed x-ray tube'
_diffrn_standards_number 0
_exptl_absorpt_coefficient_mu 4.704
_exptl_absorpt_correction_T_max 1
_exptl_absorpt_correction_T_min 0.811
_exptl_absorpt_correction_type multi-scan
_exptl_absorpt_process_details
;
SADABS-2012/1 - Bruker AXS area detector scaling and absorption correction
;
_exptl_crystal_colour brown
_exptl_crystal_density_diffrn 2.145
_exptl_crystal_density_method 'not measured'
_exptl_crystal_description prism
_exptl_crystal_F_000 4800
_exptl_crystal_size_max 0.6
_exptl_crystal_size_mid 0.03
_exptl_crystal_size_min 0.02
_refine_diff_density_max 5.073
_refine_diff_density_min -2.755
_refine_diff_density_rms 0.214
_refine_ls_extinction_method none
_refine_ls_goodness_of_fit_ref 1.061
_refine_ls_hydrogen_treatment constr
_refine_ls_matrix_type full
_refine_ls_number_constraints 0
_refine_ls_number_parameters 842
_refine_ls_number_reflns 19882
_refine_ls_number_restraints 36
_refine_ls_restrained_S_all 1.061
_refine_ls_R_factor_all 0.1019
_refine_ls_R_factor_gt 0.0559
_refine_ls_shift/su_max 0.003
_refine_ls_shift/su_mean 0
_refine_ls_structure_factor_coef Fsqd
_refine_ls_weighting_details 'w=1/[\s^2^(Fo^2^)+(0.0632P)^2^+19.8087P] where P=(Fo^2^+2Fc^2^)/3'
_refine_ls_weighting_scheme calc
_refine_ls_wR_factor_gt 0.1324
_refine_ls_wR_factor_ref 0.1481
_reflns_Friedel_coverage 0
_reflns_number_gt 12034
_reflns_number_total 19882
_reflns_threshold_expression 'I > 2\s(I)'
_cod_data_source_file c8ob02536c6.cif
_cod_data_source_block shelx
_cod_depositor_comments 'Adding full bibliography for 7156735.cif.'
_cod_original_cell_volume 7976.3(14)
_cod_original_sg_symbol_H-M 'P 21/n'
_cod_database_code 7156735
_shelx_estimated_absorpt_t_min 0.165
_shelx_estimated_absorpt_t_max 0.912

loop_
_symmetry_equiv_pos_as_xyz
'x, y, z'
'-x+1/2, y+1/2, -z+1/2'
'-x, -y, -z'
'x-1/2, -y-1/2, z-1/2'

loop_
_atom_site_label
_atom_site_type_symbol
_atom_site_fract_x
_atom_site_fract_y
_atom_site_fract_z
_atom_site_U_iso_or_equiv
_atom_site_adp_type
_atom_site_occupancy
_atom_site_site_symmetry_order
_atom_site_calc_flag
_atom_site_refinement_flags_posn
_atom_site_refinement_flags_adp
C1 C -0.1584(2) 0.2516(5) 0.0789(3) 0.0195(14) Uani 1 1 d . .
H1A H -0.1616 0.314 0.0567 0.029 Uiso 1 1 calc R U
H1B H -0.1864 0.2403 0.1034 0.029 Uiso 1 1 calc R U
H1C H -0.1561 0.2006 0.0463 0.029 Uiso 1 1 calc R U
C2 C -0.0726(2) 0.2303(4) 0.1035(3) 0.0174(14) Uani 1 1 d . .
H2 H -0.0703 0.2141 0.0588 0.021 Uiso 1 1 calc R U
C3 C -0.0320(2) 0.2313(4) 0.1456(3) 0.0155(13) Uani 1 1 d . .
H3 H -0.0021 0.2159 0.1297 0.019 Uiso 1 1 calc R U
C4 C -0.0342(2) 0.2548(4) 0.2117(3) 0.0124(12) Uani 1 1 d . .
C5 C -0.0791(2) 0.2759(4) 0.2307(3) 0.0170(14) Uani 1 1 d . .
H5 H -0.0822 0.2907 0.2755 0.02 Uiso 1 1 calc R U
C6 C -0.1189(2) 0.2764(4) 0.1887(3) 0.0147(13) Uani 1 1 d . .
H6 H -0.1488 0.2936 0.2035 0.018 Uiso 1 1 calc R U
C7 C 0.0085(2) 0.2551(4) 0.2584(3) 0.0124(12) Uani 1 1 d . .
C8 C 0.0528(2) 0.2720(4) 0.2368(3) 0.0124(13) Uani 1 1 d . .
H8 H 0.0556 0.2839 0.1916 0.015 Uiso 1 1 calc R U
C9 C 0.0941(2) 0.2720(4) 0.2808(3) 0.0165(14) Uani 1 1 d . .
C10 C 0.1400(2) 0.2898(5) 0.2582(3) 0.0212(14) Uani 1 1 d . .
H10 H 0.1429 0.3043 0.2134 0.025 Uiso 1 1 calc R U
C11 C 0.1802(2) 0.2857(5) 0.3019(4) 0.0228(15) Uani 1 1 d . .
H11 H 0.2107 0.2964 0.2862 0.027 Uiso 1 1 calc R U
C12 C 0.1773(2) 0.2664(5) 0.3686(4) 0.0216(15) Uani 1 1 d . .
C13 C 0.1326(2) 0.2513(4) 0.3918(4) 0.0201(15) Uani 1 1 d . .
H13 H 0.1301 0.2396 0.4371 0.024 Uiso 1 1 calc R U
C14 C 0.0915(2) 0.2535(4) 0.3482(3) 0.0111(12) Uani 1 1 d . .
C15 C 0.0446(2) 0.2367(4) 0.3698(3) 0.0137(13) Uani 1 1 d . .
H15 H 0.0413 0.2245 0.4149 0.016 Uiso 1 1 calc R U
C16 C 0.0052(2) 0.2382(4) 0.3271(3) 0.0142(13) Uani 1 1 d . .
H16 H -0.0253 0.2279 0.3428 0.017 Uiso 1 1 calc R U
C17 C 0.2634(2) 0.3000(5) 0.3908(4) 0.0344(19) Uani 1 1 d . .
H17A H 0.2697 0.2738 0.3479 0.052 Uiso 1 1 calc R U
H17B H 0.2896 0.2829 0.4232 0.052 Uiso 1 1 calc R U
H17C H 0.2607 0.3701 0.3878 0.052 Uiso 1 1 calc R U
C18 C 0.2155(3) 0.2497(5) 0.4802(4) 0.0287(17) Uani 1 1 d . .
H18A H 0.1952 0.3007 0.4957 0.043 Uiso 1 1 calc R U
H18B H 0.2475 0.2546 0.503 0.043 Uiso 1 1 calc R U
H18C H 0.2017 0.1869 0.4894 0.043 Uiso 1 1 calc R U
C19 C 0.6606(2) 0.2581(5) 0.3988(4) 0.0315(18) Uani 1 1 d . .
H19A H 0.6861 0.2275 0.3763 0.047 Uiso 1 1 calc R U
H19B H 0.6559 0.2227 0.4391 0.047 Uiso 1 1 calc R U
H19C H 0.6697 0.3246 0.4097 0.047 Uiso 1 1 calc R U
C20 C 0.5749(3) 0.2353(5) 0.3812(3) 0.0244(16) Uani 1 1 d . .
H20 H 0.5754 0.2196 0.4264 0.029 Uiso 1 1 calc R U
C21 C 0.5326(2) 0.2349(5) 0.3437(4) 0.0226(15) Uani 1 1 d . .
H21 H 0.5042 0.2188 0.363 0.027 Uiso 1 1 calc R U
C22 C 0.5305(2) 0.2577(4) 0.2777(3) 0.0141(13) Uani 1 1 d . U
C23 C 0.5737(2) 0.2805(4) 0.2520(3) 0.0181(14) Uani 1 1 d . .
H23 H 0.574 0.2959 0.2068 0.022 Uiso 1 1 calc R U
C24 C 0.6158(2) 0.2807(4) 0.2918(3) 0.0190(14) Uani 1 1 d . .
H24 H 0.6448 0.2974 0.274 0.023 Uiso 1 1 calc R U
C25 C 0.4857(2) 0.2579(5) 0.2339(4) 0.0258(17) Uani 1 1 d . .
C26 C 0.4424(2) 0.2727(4) 0.2578(4) 0.0209(15) Uani 1 1 d . .
H26 H 0.4406 0.2826 0.3035 0.025 Uiso 1 1 calc R U
C27 C 0.3987(2) 0.2733(4) 0.2136(3) 0.0192(14) Uani 1 1 d . .
C28 C 0.3552(2) 0.2903(5) 0.2390(4) 0.0288(17) Uani 1 1 d . .
H28 H 0.3534 0.3017 0.2845 0.035 Uiso 1 1 calc R U
C29 C 0.3150(3) 0.2900(5) 0.1961(4) 0.0308(17) Uani 1 1 d . .
H29 H 0.2848 0.3009 0.2126 0.037 Uiso 1 1 calc R U
C30 C 0.3170(2) 0.2734(5) 0.1261(4) 0.0264(17) Uani 1 1 d . .
C31 C 0.3598(2) 0.2574(5) 0.1021(4) 0.0283(18) Uani 1 1 d . .
H31 H 0.3617 0.2467 0.0566 0.034 Uiso 1 1 calc R U
C32 C 0.4027(2) 0.2567(4) 0.1469(3) 0.0196(15) Uani 1 1 d . .
C33 C 0.4476(2) 0.2413(5) 0.1232(4) 0.0216(15) Uani 1 1 d . .
H33 H 0.4496 0.2305 0.0777 0.026 Uiso 1 1 calc R U
C34 C 0.4883(2) 0.2414(5) 0.1642(4) 0.0239(16) Uani 1 1 d . .
H34 H 0.5183 0.2308 0.1473 0.029 Uiso 1 1 calc R U
C35 C 0.2760(3) 0.2605(5) 0.0169(4) 0.0318(18) Uani 1 1 d . .
H35A H 0.301 0.2994 -0.0008 0.048 Uiso 1 1 calc R U
H35B H 0.245 0.2767 -0.006 0.048 Uiso 1 1 calc R U
H35C H 0.2827 0.1922 0.0105 0.048 Uiso 1 1 calc R U
C36 C 0.2283(3) 0.2813(6) 0.1145(4) 0.042(2) Uani 1 1 d . .
H36A H 0.2257 0.2249 0.1427 0.063 Uiso 1 1 calc R U
H36B H 0.2025 0.2799 0.0791 0.063 Uiso 1 1 calc R U
H36C H 0.2256 0.34 0.1405 0.063 Uiso 1 1 calc R U
C37 C 0.3459(2) 0.0018(5) 0.0776(3) 0.0217(15) Uani 1 1 d . .
H37A H 0.3449 0.0608 0.0514 0.033 Uiso 1 1 calc R U
H37B H 0.3175 -0.0015 0.1023 0.033 Uiso 1 1 calc R U
H37C H 0.3465 -0.0541 0.0485 0.033 Uiso 1 1 calc R U
C38 C 0.4316(2) -0.0202(4) 0.1015(3) 0.0165(13) Uani 1 1 d . .
H38 H 0.4332 -0.037 0.0568 0.02 Uiso 1 1 calc R U
C39 C 0.4727(2) -0.0181(4) 0.1436(3) 0.0166(14) Uani 1 1 d . .
H39 H 0.5026 -0.0324 0.1274 0.02 Uiso 1 1 calc R U
C40 C 0.4709(2) 0.0048(4) 0.2098(3) 0.0134(13) Uani 1 1 d . U
C41 C 0.4261(2) 0.0280(4) 0.2308(3) 0.0175(14) Uani 1 1 d . .
H41 H 0.4232 0.0446 0.2753 0.021 Uiso 1 1 calc R U
C42 C 0.3864(2) 0.0267(4) 0.1871(3) 0.0188(14) Uani 1 1 d . .
H42 H 0.3563 0.0436 0.2015 0.023 Uiso 1 1 calc R U
C43 C 0.5136(2) 0.0054(4) 0.2582(3) 0.0174(14) Uani 1 1 d . U
C44 C 0.5575(2) 0.0201(4) 0.2373(4) 0.0211(15) Uani 1 1 d . .
H44 H 0.5608 0.0302 0.192 0.025 Uiso 1 1 calc R U
C45 C 0.5993(2) 0.0204(4) 0.2836(3) 0.0166(14) Uani 1 1 d . .
C46 C 0.6448(2) 0.0373(5) 0.2624(3) 0.0207(14) Uani 1 1 d . .
H46 H 0.6485 0.0512 0.2177 0.025 Uiso 1 1 calc R U
C47 C 0.6838(2) 0.0335(5) 0.3073(4) 0.0259(16) Uani 1 1 d . .
H47 H 0.7147 0.0421 0.2924 0.031 Uiso 1 1 calc R U
C48 C 0.6800(2) 0.0170(4) 0.3759(3) 0.0193(14) Uani 1 1 d . .
C49 C 0.6354(2) 0.0030(4) 0.3959(3) 0.0204(15) Uani 1 1 d . .
H49 H 0.6318 -0.0072 0.4411 0.024 Uiso 1 1 calc R U
C50 C 0.5931(2) 0.0033(4) 0.3494(4) 0.0204(15) Uani 1 1 d . .
C51 C 0.5474(2) -0.0117(4) 0.3715(4) 0.0197(14) Uani 1 1 d . .
H51 H 0.5437 -0.0223 0.4167 0.024 Uiso 1 1 calc R U
C52 C 0.5087(2) -0.0104(4) 0.3264(3) 0.0191(14) Uani 1 1 d . .
H52 H 0.4777 -0.0203 0.3406 0.023 Uiso 1 1 calc R U
C53 C 0.7672(2) 0.0224(5) 0.3949(4) 0.0308(17) Uani 1 1 d . .
H53A H 0.7711 -0.0335 0.3667 0.046 Uiso 1 1 calc R U
H53B H 0.7914 0.0207 0.4321 0.046 Uiso 1 1 calc R U
H53C H 0.7708 0.0815 0.3697 0.046 Uiso 1 1 calc R U
C54 C 0.7166(2) 0.0044(5) 0.4882(3) 0.0244(16) Uani 1 1 d . .
H54A H 0.6899 0.0415 0.5031 0.037 Uiso 1 1 calc R U
H54B H 0.7464 0.0251 0.5125 0.037 Uiso 1 1 calc R U
H54C H 0.7114 -0.0642 0.4962 0.037 Uiso 1 1 calc R U
C55 C 1.1649(2) 0.0123(5) 0.3978(4) 0.0252(16) Uani 1 1 d . .
H55A H 1.1862 0.0614 0.3821 0.038 Uiso 1 1 calc R U
H55B H 1.1804 -0.0508 0.3966 0.038 Uiso 1 1 calc R U
H55C H 1.1581 0.0272 0.4428 0.038 Uiso 1 1 calc R U
C56 C 1.0787(2) -0.0092(4) 0.3811(3) 0.0192(14) Uani 1 1 d . .
H56 H 1.0789 -0.0221 0.4267 0.023 Uiso 1 1 calc R U
C57 C 1.0366(2) -0.0114(4) 0.3428(3) 0.0146(13) Uani 1 1 d . .
H57 H 1.0079 -0.0265 0.3621 0.018 Uiso 1 1 calc R U
C58 C 1.0350(2) 0.0081(4) 0.2763(3) 0.0101(12) Uani 1 1 d . U
C59 C 1.0782(2) 0.0295(4) 0.2507(3) 0.0140(13) Uani 1 1 d . .
H59 H 1.0788 0.0435 0.2054 0.017 Uiso 1 1 calc R U
C60 C 1.1201(2) 0.0303(4) 0.2909(3) 0.0144(13) Uani 1 1 d . .
H60 H 1.1494 0.0448 0.2731 0.017 Uiso 1 1 calc R U
C61 C 0.9901(2) 0.0063(4) 0.2324(3) 0.0108(12) Uani 1 1 d . .
C62 C 0.9467(2) 0.0237(4) 0.2579(4) 0.0167(14) Uani 1 1 d . .
H62 H 0.946 0.0363 0.3034 0.02 Uiso 1 1 calc R U
C63 C 0.9033(2) 0.0229(4) 0.2168(3) 0.0145(13) Uani 1 1 d . .
C64 C 0.8590(2) 0.0413(5) 0.2416(3) 0.0220(15) Uani 1 1 d . .
H64 H 0.858 0.0564 0.2867 0.026 Uiso 1 1 calc R U
C65 C 0.8181(2) 0.0379(5) 0.2029(3) 0.0249(15) Uani 1 1 d . .
H65 H 0.7887 0.049 0.2213 0.03 Uiso 1 1 calc R U
C66 C 0.8179(2) 0.0178(4) 0.1337(3) 0.0187(14) Uani 1 1 d . .
C67 C 0.8612(2) 0.0013(4) 0.1082(3) 0.0170(14) Uani 1 1 d . .
H67 H 0.8622 -0.0114 0.0627 0.02 Uiso 1 1 calc R U
C68 C 0.9045(2) 0.0031(4) 0.1498(3) 0.0171(14) Uani 1 1 d . .
C69 C 0.9493(2) -0.0135(4) 0.1234(3) 0.0170(14) Uani 1 1 d . .
H69 H 0.9507 -0.0261 0.078 0.02 Uiso 1 1 calc R U
C70 C 0.9902(2) -0.0108(4) 0.1647(3) 0.0140(13) Uani 1 1 d . .
H70 H 1.0199 -0.021 0.1468 0.017 Uiso 1 1 calc R U
C71 C 0.7323(2) 0.0536(5) 0.1168(4) 0.0300(17) Uani 1 1 d . .
H71A H 0.7253 0.0231 0.158 0.045 Uiso 1 1 calc R U
H71B H 0.7057 0.0425 0.0835 0.045 Uiso 1 1 calc R U
H71C H 0.7366 0.1229 0.1237 0.045 Uiso 1 1 calc R U
C72 C 0.7765(2) -0.0023(5) 0.0245(4) 0.0277(17) Uani 1 1 d . U
H72A H 0.7968 0.0466 0.0064 0.041 Uiso 1 1 calc R U
H72B H 0.7441 0.0025 0.0032 0.041 Uiso 1 1 calc R U
H72C H 0.7895 -0.0664 0.0166 0.041 Uiso 1 1 calc R U
N1 N -0.11540(18) 0.2516(4) 0.1240(3) 0.0156(11) Uani 1 1 d . .
N2 N 0.21863(19) 0.2598(5) 0.4108(3) 0.0287(14) Uani 1 1 d . .
N3 N 0.6161(2) 0.2575(4) 0.3556(3) 0.0236(13) Uani 1 1 d . .
N4 N 0.27495(19) 0.2802(4) 0.0861(3) 0.0262(13) Uani 1 1 d . .
N5 N 0.38955(17) 0.0018(3) 0.1242(3) 0.0119(11) Uani 1 1 d . .
N6 N 0.71961(19) 0.0203(4) 0.4189(3) 0.0269(14) Uani 1 1 d . U
N7 N 1.11977(18) 0.0109(3) 0.3551(3) 0.0155(12) Uani 1 1 d . .
N8 N 0.7754(2) 0.0129(5) 0.0948(3) 0.0325(15) Uani 1 1 d . .
I1 I 0.10646(2) -0.07861(3) 0.07233(2) 0.02690(11) Uani 1 1 d . .
I2 I 0.09832(2) 0.13331(3) 0.06601(2) 0.01956(10) Uani 1 1 d . .
I3 I 0.08954(2) 0.34293(3) 0.06090(2) 0.02357(10) Uani 1 1 d . .
I4 I 0.09297(2) 0.62457(4) 0.06743(3) 0.04622(16) Uani 1 1 d . .
I5 I 0.17399(2) 0.57095(3) 0.15887(3) 0.03938(14) Uani 1 1 d . .
I6 I 0.24967(2) 0.53045(4) 0.26110(3) 0.04703(16) Uani 1 1 d . .
I7 I 0.74532(2) 0.28065(4) 0.23950(3) 0.04876(17) Uani 1 1 d . .
I8 I 0.82092(2) 0.31751(3) 0.34218(3) 0.03625(14) Uani 1 1 d . .
I9 I 0.90248(2) 0.36931(3) 0.43278(3) 0.03912(14) Uani 1 1 d . .
I10 I 0.90024(2) -0.33281(3) 0.42832(2) 0.03342(13) Uani 1 1 d . .
I11 I 0.90492(2) -0.11880(3) 0.43362(2) 0.02298(11) Uani 1 1 d . .
I12 I 0.90849(2) 0.09008(3) 0.43792(2) 0.02352(10) Uani 1 1 d . .

loop_
_atom_site_aniso_label
_atom_site_aniso_U_11
_atom_site_aniso_U_22
_atom_site_aniso_U_33
_atom_site_aniso_U_23
_atom_site_aniso_U_13
_atom_site_aniso_U_12
C1 0.016(3) 0.022(3) 0.019(4) 0.004(3) -0.010(3) -0.001(3)
C2 0.020(3) 0.014(3) 0.016(3) 0.000(2) -0.004(3) -0.002(2)
C3 0.010(3) 0.015(3) 0.021(4) -0.001(2) 0.002(3) -0.006(2)
C4 0.015(3) 0.006(2) 0.016(3) 0.005(2) -0.004(2) -0.002(2)
C5 0.017(3) 0.012(3) 0.021(4) 0.003(2) 0.000(3) 0.000(2)
C6 0.013(3) 0.014(3) 0.017(4) -0.001(2) 0.000(2) 0.000(2)
C7 0.009(3) 0.007(2) 0.021(4) -0.001(2) 0.001(2) -0.001(2)
C8 0.018(3) 0.011(3) 0.007(3) 0.003(2) -0.001(2) -0.001(2)
C9 0.011(3) 0.016(3) 0.023(4) 0.000(3) -0.001(3) 0.001(2)
C10 0.024(3) 0.023(3) 0.017(4) -0.001(3) 0.000(3) -0.002(3)
C11 0.010(3) 0.030(4) 0.028(4) 0.000(3) 0.002(3) 0.000(3)
C12 0.013(3) 0.022(4) 0.029(4) -0.003(3) -0.005(3) 0.000(3)
C13 0.023(3) 0.010(3) 0.027(4) -0.009(3) -0.004(3) 0.002(3)
C14 0.019(3) 0.005(2) 0.010(3) -0.001(2) 0.003(2) 0.000(2)
C15 0.014(3) 0.010(3) 0.018(4) 0.002(2) 0.004(3) 0.002(2)
C16 0.013(3) 0.009(3) 0.021(4) -0.002(2) 0.005(3) 0.001(2)
C17 0.014(3) 0.032(4) 0.055(5) -0.008(4) -0.012(3) 0.002(3)
C18 0.024(4) 0.030(4) 0.030(5) 0.000(3) -0.009(3) 0.000(3)
C19 0.029(4) 0.024(4) 0.037(5) -0.002(3) -0.019(3) 0.002(3)
C20 0.040(4) 0.024(4) 0.010(3) 0.004(3) 0.003(3) 0.004(3)
C21 0.022(4) 0.026(4) 0.022(4) -0.003(3) 0.012(3) 0.001(3)
C22 0.013(3) 0.007(2) 0.021(3) 0.000(2) -0.004(2) 0.001(2)
C23 0.021(3) 0.013(3) 0.020(4) -0.002(2) -0.001(3) 0.001(2)
C24 0.014(3) 0.015(3) 0.028(4) -0.001(3) 0.005(3) -0.002(2)
C25 0.015(3) 0.009(3) 0.053(5) 0.000(3) 0.007(3) 0.001(2)
C26 0.027(4) 0.015(3) 0.019(4) -0.001(3) -0.004(3) -0.001(3)
C27 0.031(4) 0.008(3) 0.019(4) 0.003(2) 0.005(3) -0.002(2)
C28 0.031(4) 0.024(4) 0.032(5) 0.002(3) 0.003(3) 0.003(3)
C29 0.025(4) 0.028(4) 0.038(5) 0.006(3) -0.007(3) 0.000(3)
C30 0.022(4) 0.019(3) 0.036(5) 0.004(3) -0.013(3) -0.011(3)
C31 0.022(4) 0.012(3) 0.050(5) 0.004(3) -0.004(3) -0.006(3)
C32 0.037(4) 0.007(3) 0.017(4) -0.002(2) 0.011(3) -0.003(3)
C33 0.024(4) 0.021(3) 0.020(4) -0.002(3) 0.006(3) -0.001(3)
C34 0.026(4) 0.018(3) 0.026(4) 0.005(3) -0.003(3) 0.001(3)
C35 0.040(4) 0.020(4) 0.032(5) -0.003(3) -0.015(4) 0.002(3)
C36 0.030(4) 0.039(5) 0.056(6) 0.018(4) 0.005(4) 0.005(3)
C37 0.017(3) 0.018(3) 0.028(4) 0.005(3) -0.008(3) -0.003(3)
C38 0.026(3) 0.013(3) 0.011(3) -0.002(2) 0.001(3) -0.001(2)
C39 0.017(3) 0.009(3) 0.024(4) 0.002(2) 0.004(3) -0.003(2)
C40 0.015(3) 0.007(2) 0.018(3) 0.001(2) -0.001(2) -0.004(2)
C41 0.015(3) 0.011(3) 0.025(4) 0.002(2) -0.006(3) 0.001(2)
C42 0.014(3) 0.020(3) 0.023(4) 0.004(3) 0.006(3) 0.003(2)
C43 0.016(3) 0.008(2) 0.027(3) 0.000(2) -0.003(2) 0.001(2)
C44 0.013(3) 0.020(3) 0.030(4) 0.002(3) 0.003(3) 0.000(3)
C45 0.022(3) 0.012(3) 0.017(4) 0.001(2) 0.005(3) 0.001(2)
C46 0.020(3) 0.022(3) 0.020(4) 0.000(3) 0.003(3) 0.003(3)
C47 0.023(4) 0.027(4) 0.028(4) -0.004(3) 0.000(3) 0.000(3)
C48 0.018(3) 0.018(3) 0.021(4) -0.001(3) -0.004(3) 0.000(3)
C49 0.030(4) 0.018(3) 0.013(4) -0.003(3) -0.002(3) 0.005(3)
C50 0.025(4) 0.004(3) 0.033(5) -0.002(3) 0.006(3) 0.000(2)
C51 0.019(3) 0.018(3) 0.022(4) 0.000(3) 0.001(3) -0.002(3)
C52 0.019(3) 0.018(3) 0.021(4) 0.003(3) 0.003(3) -0.003(3)
C53 0.021(4) 0.041(4) 0.030(4) 0.002(3) -0.004(3) -0.006(3)
C54 0.019(3) 0.030(4) 0.022(4) 0.000(3) -0.007(3) 0.002(3)
C55 0.024(4) 0.017(3) 0.032(4) -0.006(3) -0.015(3) -0.001(3)
C56 0.021(3) 0.016(3) 0.019(4) -0.001(3) -0.003(3) 0.002(3)
C57 0.018(3) 0.010(3) 0.016(3) 0.003(2) 0.003(3) 0.002(2)
C58 0.010(3) 0.007(2) 0.014(3) -0.001(2) 0.001(2) 0.004(2)
C59 0.017(3) 0.014(3) 0.011(3) 0.002(2) 0.001(2) 0.005(2)
C60 0.008(3) 0.015(3) 0.019(4) -0.001(2) 0.000(2) 0.001(2)
C61 0.009(3) 0.008(3) 0.015(3) 0.001(2) -0.004(2) 0.000(2)
C62 0.008(3) 0.015(3) 0.027(4) -0.001(3) 0.000(3) 0.001(2)
C63 0.020(3) 0.009(3) 0.015(4) 0.001(2) 0.001(3) 0.001(2)
C64 0.024(4) 0.022(3) 0.020(4) 0.000(3) -0.003(3) 0.000(3)
C65 0.015(3) 0.035(4) 0.025(4) 0.007(3) 0.002(3) -0.002(3)
C66 0.020(3) 0.018(3) 0.018(4) 0.006(3) -0.002(3) -0.004(3)
C67 0.022(3) 0.014(3) 0.014(4) 0.003(3) -0.005(3) -0.006(2)
C68 0.014(3) 0.007(3) 0.029(4) 0.001(3) -0.003(3) 0.000(2)
C69 0.022(3) 0.015(3) 0.013(3) 0.000(2) -0.005(3) -0.002(2)
C70 0.019(3) 0.010(3) 0.013(3) -0.004(2) 0.002(3) 0.001(2)
C71 0.008(3) 0.039(4) 0.043(5) 0.011(4) -0.003(3) -0.003(3)
C72 0.018(3) 0.031(4) 0.030(4) 0.000(3) -0.015(3) -0.005(3)
N1 0.014(3) 0.011(2) 0.022(3) 0.002(2) -0.004(2) -0.001(2)
N2 0.012(3) 0.045(4) 0.029(4) -0.004(3) -0.003(2) 0.000(3)
N3 0.023(3) 0.018(3) 0.029(4) -0.006(2) -0.006(3) -0.001(2)
N4 0.018(3) 0.038(3) 0.021(3) -0.001(3) -0.006(2) -0.002(2)
N5 0.008(2) 0.008(2) 0.019(3) 0.002(2) -0.004(2) 0.0003(18)
N6 0.015(3) 0.042(3) 0.022(3) 0.002(2) -0.010(2) 0.001(2)
N7 0.016(3) 0.006(2) 0.022(3) -0.002(2) -0.011(2) -0.0007(19)
N8 0.017(3) 0.051(4) 0.029(4) 0.011(3) -0.007(3) -0.005(3)
I1 0.0333(3) 0.0197(2) 0.0288(3) 0.00000(18) 0.0089(2) 0.00573(18)
I2 0.0233(2) 0.0193(2) 0.0166(2) -0.00090(16) 0.00489(17) -0.00047(16)
I3 0.0350(3) 0.0182(2) 0.0183(2) -0.00015(17) 0.00644(18) -0.00136(18)
I4 0.0816(4) 0.0229(3) 0.0375(4) 0.0049(2) 0.0243(3) 0.0069(2)
I5 0.0576(3) 0.0186(2) 0.0469(3) -0.0085(2) 0.0342(3) -0.0098(2)
I6 0.0261(3) 0.0371(3) 0.0814(4) -0.0198(3) 0.0259(3) -0.0094(2)
I7 0.0223(3) 0.0424(3) 0.0840(5) 0.0124(3) 0.0187(3) 0.0058(2)
I8 0.0426(3) 0.0211(2) 0.0491(3) 0.0074(2) 0.0283(2) 0.0070(2)
I9 0.0596(4) 0.0239(3) 0.0365(3) -0.0022(2) 0.0202(3) -0.0026(2)
I10 0.0533(3) 0.0204(2) 0.0277(3) 0.00034(19) 0.0102(2) -0.0057(2)
I11 0.0314(2) 0.0207(2) 0.0172(2) 0.00232(17) 0.00419(18) -0.00021(17)
I12 0.0336(2) 0.0183(2) 0.0191(2) 0.00043(17) 0.00432(18) -0.00155(18)

loop_
_atom_type_symbol
_atom_type_description
_atom_type_scat_dispersion_real
_atom_type_scat_dispersion_imag
_atom_type_scat_source
C C 0.0033 0.0016 'International Tables Vol C Tables 4.2.6.8 and 6.1.1.4'
H H 0 0 'International Tables Vol C Tables 4.2.6.8 and 6.1.1.4'
N N 0.0061 0.0033 'International Tables Vol C Tables 4.2.6.8 and 6.1.1.4'
I I -0.4742 1.8119 'International Tables Vol C Tables 4.2.6.8 and 6.1.1.4'

loop_
_geom_angle_atom_site_label_1
_geom_angle_atom_site_label_2
_geom_angle_atom_site_label_3
_geom_angle
N1 C1 H1A 109.5
N1 C1 H1B 109.5
H1A C1 H1B 109.5
N1 C1 H1C 109.5
H1A C1 H1C 109.5
H1B C1 H1C 109.5
N1 C2 C3 121.5(6)
N1 C2 H2 119.2
C3 C2 H2 119.2
C2 C3 C4 120.6(6)
C2 C3 H3 119.7
C4 C3 H3 119.7
C5 C4 C3 115.9(5)
C5 C4 C7 122.1(6)
C3 C4 C7 122.0(5)
C6 C5 C4 123.1(6)
C6 C5 H5 118.4
C4 C5 H5 118.4
C5 C6 N1 119.3(6)
C5 C6 H6 120.3
N1 C6 H6 120.3
C8 C7 C16 118.5(5)
C8 C7 C4 120.2(6)
C16 C7 C4 121.3(5)
C7 C8 C9 120.9(6)
C7 C8 H8 119.5
C9 C8 H8 119.5
C8 C9 C14 121.2(6)
C8 C9 C10 120.8(6)
C14 C9 C10 118.0(6)
C11 C10 C9 119.7(6)
C11 C10 H10 120.1
C9 C10 H10 120.1
C10 C11 C12 121.8(6)
C10 C11 H11 119.1
C12 C11 H11 119.1
N2 C12 C13 120.5(7)
N2 C12 C11 120.2(6)
C13 C12 C11 119.2(6)
C12 C13 C14 119.9(7)
C12 C13 H13 120
C14 C13 H13 120
C13 C14 C9 121.3(6)
C13 C14 C15 121.9(6)
C9 C14 C15 116.9(5)
C16 C15 C14 121.2(6)
C16 C15 H15 119.4
C14 C15 H15 119.4
C15 C16 C7 121.2(6)
C15 C16 H16 119.4
C7 C16 H16 119.4
N2 C17 H17A 109.5
N2 C17 H17B 109.5
H17A C17 H17B 109.5
N2 C17 H17C 109.5
H17A C17 H17C 109.5
H17B C17 H17C 109.5
N2 C18 H18A 109.5
N2 C18 H18B 109.5
H18A C18 H18B 109.5
N2 C18 H18C 109.5
H18A C18 H18C 109.5
H18B C18 H18C 109.5
N3 C19 H19A 109.5
N3 C19 H19B 109.5
H19A C19 H19B 109.5
N3 C19 H19C 109.5
H19A C19 H19C 109.5
H19B C19 H19C 109.5
N3 C20 C21 121.4(7)
N3 C20 H20 119.3
C21 C20 H20 119.3
C20 C21 C22 121.0(6)
C20 C21 H21 119.5
C22 C21 H21 119.5
C21 C22 C23 116.8(6)
C21 C22 C25 123.7(6)
C23 C22 C25 119.5(6)
C24 C23 C22 120.5(6)
C24 C23 H23 119.7
C22 C23 H23 119.7
N3 C24 C23 120.5(6)
N3 C24 H24 119.7
C23 C24 H24 119.7
C26 C25 C34 119.8(6)
C26 C25 C22 121.4(7)
C34 C25 C22 118.8(6)
C25 C26 C27 120.3(7)
C25 C26 H26 119.8
C27 C26 H26 119.8
C28 C27 C32 122.7(7)
C28 C27 C26 119.2(7)
C32 C27 C26 118.1(6)
C29 C28 C27 117.6(7)
C29 C28 H28 121.2
C27 C28 H28 121.2
C28 C29 C30 122.1(7)
C28 C29 H29 119
C30 C29 H29 119
C31 C30 N4 122.5(7)
C31 C30 C29 119.5(6)
N4 C30 C29 117.9(7)
C30 C31 C32 119.1(7)
C30 C31 H31 120.4
C32 C31 H31 120.4
C27 C32 C33 120.7(7)
C27 C32 C31 119.0(6)
C33 C32 C31 120.3(6)
C34 C33 C32 121.3(7)
C34 C33 H33 119.4
C32 C33 H33 119.4
C33 C34 C25 119.8(7)
C33 C34 H34 120.1
C25 C34 H34 120.1
N4 C35 H35A 109.5
N4 C35 H35B 109.5
H35A C35 H35B 109.5
N4 C35 H35C 109.5
H35A C35 H35C 109.5
H35B C35 H35C 109.5
N4 C36 H36A 109.5
N4 C36 H36B 109.5
H36A C36 H36B 109.5
N4 C36 H36C 109.5
H36A C36 H36C 109.5
H36B C36 H36C 109.5
N5 C37 H37A 109.5
N5 C37 H37B 109.5
H37A C37 H37B 109.5
N5 C37 H37C 109.5
H37A C37 H37C 109.5
H37B C37 H37C 109.5
N5 C38 C39 119.6(6)
N5 C38 H38 120.2
C39 C38 H38 120.2
C38 C39 C40 120.9(6)
C38 C39 H39 119.5
C40 C39 H39 119.5
C39 C40 C41 117.1(6)
C39 C40 C43 123.6(6)
C41 C40 C43 119.3(6)
C42 C41 C40 119.9(6)
C42 C41 H41 120
C40 C41 H41 120
N5 C42 C41 121.0(6)
N5 C42 H42 119.5
C41 C42 H42 119.5
C44 C43 C52 119.8(6)
C44 C43 C40 119.6(6)
C52 C43 C40 120.5(6)
C43 C44 C45 120.3(7)
C43 C44 H44 119.9
C45 C44 H44 119.9
C50 C45 C46 121.1(6)
C50 C45 C44 118.2(6)
C46 C45 C44 120.6(6)
C47 C46 C45 119.1(7)
C47 C46 H46 120.5
C45 C46 H46 120.5
C46 C47 C48 122.6(6)
C46 C47 H47 118.7
C48 C47 H47 118.7
N6 C48 C49 122.3(7)
N6 C48 C47 120.1(6)
C49 C48 C47 117.5(6)
C48 C49 C50 121.5(6)
C48 C49 H49 119.3
C50 C49 H49 119.3
C45 C50 C51 121.7(6)
C45 C50 C49 118.1(6)
C51 C50 C49 120.1(7)
C52 C51 C50 118.4(7)
C52 C51 H51 120.8
C50 C51 H51 120.8
C51 C52 C43 121.5(6)
C51 C52 H52 119.2
C43 C52 H52 119.2
N6 C53 H53A 109.5
N6 C53 H53B 109.5
H53A C53 H53B 109.5
N6 C53 H53C 109.5
H53A C53 H53C 109.5
H53B C53 H53C 109.5
N6 C54 H54A 109.5
N6 C54 H54B 109.5
H54A C54 H54B 109.5
N6 C54 H54C 109.5
H54A C54 H54C 109.5
H54B C54 H54C 109.5
N7 C55 H55A 109.5
N7 C55 H55B 109.5
H55A C55 H55B 109.5
N7 C55 H55C 109.5
H55A C55 H55C 109.5
H55B C55 H55C 109.5
N7 C56 C57 120.7(6)
N7 C56 H56 119.6
C57 C56 H56 119.6
C56 C57 C58 121.0(6)
C56 C57 H57 119.5
C58 C57 H57 119.5
C57 C58 C59 117.0(5)
C57 C58 C61 123.2(5)
C59 C58 C61 119.8(6)
C60 C59 C58 120.3(6)
C60 C59 H59 119.8
C58 C59 H59 119.8
N7 C60 C59 120.4(6)
N7 C60 H60 119.8
C59 C60 H60 119.8
C62 C61 C70 118.4(5)
C62 C61 C58 119.8(6)
C70 C61 C58 121.9(5)
C61 C62 C63 120.8(6)
C61 C62 H62 119.6
C63 C62 H62 119.6
C68 C63 C64 118.9(6)
C68 C63 C62 119.5(6)
C64 C63 C62 121.7(6)
C65 C64 C63 121.3(7)
C65 C64 H64 119.3
C63 C64 H64 119.3
C64 C65 C66 121.4(6)
C64 C65 H65 119.3
C66 C65 H65 119.3
N8 C66 C67 121.4(6)
N8 C66 C65 120.6(6)
C67 C66 C65 118.0(6)
C66 C67 C68 120.4(6)
C66 C67 H67 119.8
C68 C67 H67 119.8
C63 C68 C67 120.0(6)
C63 C68 C69 119.6(6)
C67 C68 C69 120.4(6)
C70 C69 C68 118.9(6)
C70 C69 H69 120.6
C68 C69 H69 120.6
C69 C70 C61 122.9(6)
C69 C70 H70 118.6
C61 C70 H70 118.6
N8 C71 H71A 109.5
N8 C71 H71B 109.5
H71A C71 H71B 109.5
N8 C71 H71C 109.5
H71A C71 H71C 109.5
H71B C71 H71C 109.5
N8 C72 H72A 109.5
N8 C72 H72B 109.5
H72A C72 H72B 109.5
N8 C72 H72C 109.5
H72A C72 H72C 109.5
H72B C72 H72C 109.5
C2 N1 C6 119.5(5)
C2 N1 C1 121.3(6)
C6 N1 C1 119.1(5)
C12 N2 C18 120.2(6)
C12 N2 C17 119.5(6)
C18 N2 C17 116.0(6)
C24 N3 C20 119.8(6)
C24 N3 C19 121.2(6)
C20 N3 C19 119.0(6)
C30 N4 C35 118.7(6)
C30 N4 C36 120.7(6)
C35 N4 C36 118.6(6)
C38 N5 C42 121.4(5)
C38 N5 C37 118.8(6)
C42 N5 C37 119.8(5)
C48 N6 C54 121.1(6)
C48 N6 C53 120.3(6)
C54 N6 C53 117.7(5)
C60 N7 C56 120.6(5)
C60 N7 C55 119.9(5)
C56 N7 C55 119.5(6)
C66 N8 C71 120.6(6)
C66 N8 C72 119.2(6)
C71 N8 C72 116.9(6)
I3 I2 I1 179.36(2)
I6 I5 I4 173.48(2)
I7 I8 I9 172.64(2)
I12 I11 I10 179.36(2)

loop_
_geom_bond_atom_site_label_1
_geom_bond_atom_site_label_2
_geom_bond_distance
C1 N1 1.458(7)
C1 H1A 0.98
C1 H1B 0.98
C1 H1C 0.98
C2 N1 1.342(8)
C2 C3 1.370(8)
C2 H2 0.95
C3 C4 1.399(9)
C3 H3 0.95
C4 C5 1.384(9)
C4 C7 1.470(8)
C5 C6 1.352(8)
C5 H5 0.95
C6 N1 1.378(8)
C6 H6 0.95
C7 C8 1.376(8)
C7 C16 1.436(9)
C8 C9 1.407(8)
C8 H8 0.95
C9 C14 1.413(9)
C9 C10 1.429(9)
C10 C11 1.382(9)
C10 H10 0.95
C11 C12 1.401(10)
C11 H11 0.95
C12 N2 1.391(8)
C12 C13 1.396(9)
C13 C14 1.400(8)
C13 H13 0.95
C14 C15 1.444(8)
C15 C16 1.353(8)
C15 H15 0.95
C16 H16 0.95
C17 N2 1.466(9)
C17 H17A 0.98
C17 H17B 0.98
C17 H17C 0.98
C18 N2 1.438(10)
C18 H18A 0.98
C18 H18B 0.98
C18 H18C 0.98
C19 N3 1.471(8)
C19 H19A 0.98
C19 H19B 0.98
C19 H19C 0.98
C20 N3 1.346(9)
C20 C21 1.360(10)
C20 H20 0.95
C21 C22 1.384(10)
C21 H21 0.95
C22 C23 1.399(9)
C22 C25 1.485(9)
C23 C24 1.380(9)
C23 H23 0.95
C24 N3 1.345(9)
C24 H24 0.95
C25 C26 1.366(10)
C25 C34 1.452(11)
C26 C27 1.464(9)
C26 H26 0.95
C27 C28 1.389(10)
C27 C32 1.398(9)
C28 C29 1.372(10)
C28 H28 0.95
C29 C30 1.458(11)
C29 H29 0.95
C30 C31 1.355(10)
C30 N4 1.385(8)
C31 C32 1.452(10)
C31 H31 0.95
C32 C33 1.407(9)
C33 C34 1.361(9)
C33 H33 0.95
C34 H34 0.95
C35 N4 1.446(9)
C35 H35A 0.98
C35 H35B 0.98
C35 H35C 0.98
C36 N4 1.479(9)
C36 H36A 0.98
C36 H36B 0.98
C36 H36C 0.98
C37 N5 1.489(8)
C37 H37A 0.98
C37 H37B 0.98
C37 H37C 0.98
C38 N5 1.341(8)
C38 C39 1.383(9)
C38 H38 0.95
C39 C40 1.397(9)
C39 H39 0.95
C40 C41 1.404(9)
C40 C43 1.491(9)
C41 C42 1.370(9)
C41 H41 0.95
C42 N5 1.344(8)
C42 H42 0.95
C43 C44 1.355(9)
C43 C52 1.431(9)
C44 C45 1.446(9)
C44 H44 0.95
C45 C50 1.393(10)
C45 C46 1.404(9)
C46 C47 1.372(9)
C46 H46 0.95
C47 C48 1.437(10)
C47 H47 0.95
C48 N6 1.362(8)
C48 C49 1.364(9)
C49 C50 1.459(9)
C49 H49 0.95
C50 C51 1.413(9)
C51 C52 1.369(9)
C51 H51 0.95
C52 H52 0.95
C53 N6 1.464(9)
C53 H53A 0.98
C53 H53B 0.98
C53 H53C 0.98
C54 N6 1.446(9)
C54 H54A 0.98
C54 H54B 0.98
C54 H54C 0.98
C55 N7 1.480(8)
C55 H55A 0.98
C55 H55B 0.98
C55 H55C 0.98
C56 N7 1.342(8)
C56 C57 1.364(9)
C56 H56 0.95
C57 C58 1.385(9)
C57 H57 0.95
C58 C59 1.395(8)
C58 C61 1.487(8)
C59 C60 1.380(8)
C59 H59 0.95
C60 N7 1.341(8)
C60 H60 0.95
C61 C62 1.389(8)
C61 C70 1.406(9)
C62 C63 1.423(9)
C62 H62 0.95
C63 C68 1.402(9)
C63 C64 1.408(9)
C64 C65 1.341(9)
C64 H64 0.95
C65 C66 1.443(10)
C65 H65 0.95
C66 N8 1.379(8)
C66 C67 1.386(9)
C67 C68 1.424(8)
C67 H67 0.95
C68 C69 1.431(9)
C69 C70 1.369(8)
C69 H69 0.95
C70 H70 0.95
C71 N8 1.444(9)
C71 H71A 0.98
C71 H71B 0.98
C71 H71C 0.98
C72 N8 1.459(10)
C72 H72A 0.98
C72 H72B 0.98
C72 H72C 0.98
I1 I2 2.9580(7)
I2 I3 2.9268(7)
I4 I5 2.9213(9)
I5 I6 2.9119(9)
I7 I8 2.9069(9)
I8 I9 2.9162(9)
I10 I11 2.9808(7)
I11 I12 2.9077(7)
